data_4075621
loop_
_publ_author_name
'Sun, Yi'
'Chan, Hoi-Shan'
'Xie, Zuowei'

_publ_section_title
;
 Reaction Scope and Mechanism of Sterically Induced Ruthenium-Mediated
 Intramolecular Coupling ofo-Carboranyl with Cyclopentadienyl. Synthesis
 and Structure of Ruthenium Complexes Incorporating Doubly Linked
 Cyclopentadienyl&#x2212;Carboranyl Ligands
;
_journal_issue 17
_journal_name_full Organometallics
_journal_page_first 4188
_journal_paper_doi 10.1021/om0604122
_journal_volume 25
_journal_year 2006
_chemical_formula_sum 'C48 H54 B10 O0.5 P2 Ru'
_chemical_formula_weight 910.02
_chemical_name_systematic
; 
 ? 
;
_space_group_IT_number 2
_symmetry_cell_setting triclinic
_symmetry_space_group_name_Hall '-P 1'
_symmetry_space_group_name_H-M 'P -1'
_atom_sites_solution_hydrogens geom
_atom_sites_solution_primary direct
_atom_sites_solution_secondary difmap
_audit_creation_method SHELXL-97
_cell_angle_alpha 93.51(3)
_cell_angle_beta 100.28(3)
_cell_angle_gamma 109.95(3)
_cell_formula_units_Z 4
_cell_length_a 13.317(3)
_cell_length_b 16.389(3)
_cell_length_c 23.527(5)
_cell_measurement_temperature 293(2)
_cell_volume 4708(2)
_computing_cell_refinement 'Bruker FRAMBO'
_computing_data_collection 'Bruker FRAMBO'
_computing_data_reduction 'Bruker SHELXTL'
_computing_molecular_graphics 'Bruker SHELXTL'
_computing_publication_material 'Bruker SHELXTL'
_computing_structure_refinement 'SHELXL-97 (Sheldrick, 1997)'
_computing_structure_solution 'SHELXS-97 (Sheldrick, 1990)'
_diffrn_ambient_temperature 293(2)
_diffrn_measured_fraction_theta_full 0.803
_diffrn_measured_fraction_theta_max 0.803
_diffrn_measurement_device_type 'multiwire proportional'
_diffrn_measurement_method 'phi and omega scans'
_diffrn_radiation_monochromator graphite
_diffrn_radiation_source 'fine-focus sealed tube'
_diffrn_radiation_type MoK\a
_diffrn_radiation_wavelength 0.71073
_diffrn_reflns_av_R_equivalents 0.0000
_diffrn_reflns_av_sigmaI/netI 0.0491
_diffrn_reflns_limit_h_max 14
_diffrn_reflns_limit_h_min -15
_diffrn_reflns_limit_k_max 18
_diffrn_reflns_limit_k_min 0
_diffrn_reflns_limit_l_max 27
_diffrn_reflns_limit_l_min -27
_diffrn_reflns_number 13317
_diffrn_reflns_theta_full 25.00
_diffrn_reflns_theta_max 25.00
_diffrn_reflns_theta_min 1.50
_exptl_absorpt_coefficient_mu 0.436
_exptl_absorpt_correction_T_max 1.0000
_exptl_absorpt_correction_T_min 0.8804
_exptl_absorpt_correction_type sadabs
_exptl_crystal_colour orange
_exptl_crystal_density_diffrn 1.284
_exptl_crystal_density_method 'not measured'
_exptl_crystal_description prism
_exptl_crystal_F_000 1880
_exptl_crystal_size_max 0.30
_exptl_crystal_size_mid 0.20
_exptl_crystal_size_min 0.10
_refine_diff_density_max 0.577
_refine_diff_density_min -0.854
_refine_diff_density_rms 0.062
_refine_ls_extinction_method none
_refine_ls_goodness_of_fit_ref 1.035
_refine_ls_hydrogen_treatment mixed
_refine_ls_matrix_type full
_refine_ls_number_parameters 1116
_refine_ls_number_reflns 13317
_refine_ls_number_restraints 6
_refine_ls_restrained_S_all 1.035
_refine_ls_R_factor_all 0.0523
_refine_ls_R_factor_gt 0.0475
_refine_ls_shift/su_max 0.294
_refine_ls_shift/su_mean 0.005
_refine_ls_structure_factor_coef Fsqd
_refine_ls_weighting_details 'calc w=1/[\s^2^(Fo^2^)+(0.0915P)^2^+0.8194P] where P=(Fo^2^+2Fc^2^)/3'
_refine_ls_weighting_scheme calc
_refine_ls_wR_factor_gt 0.1308
_refine_ls_wR_factor_ref 0.1358
_reflns_number_gt 12292
_reflns_number_total 13317
_reflns_threshold_expression >2sigma(I)
_cod_data_source_file om0604122si20060515_065105.cif
_cod_data_source_block 6(0.5THF)
_cod_original_cell_volume 4707.8(16)
_cod_original_sg_symbol_H-M P(-1)
_cod_original_formula_sum 'C48 H54 B10 O0.50 P2 Ru'
_cod_database_code 4075621

loop_
_symmetry_equiv_pos_as_xyz
'x, y, z'
'-x, -y, -z'

loop_
_atom_site_label
_atom_site_type_symbol
_atom_site_fract_x
_atom_site_fract_y
_atom_site_fract_z
_atom_site_U_iso_or_equiv
_atom_site_adp_type
_atom_site_occupancy
_atom_site_symmetry_multiplicity
_atom_site_calc_flag
_atom_site_refinement_flags
Ru1' Ru 0.650193(8) 0.696242(7) 0.402291(4) 0.05271(3) Uani 1 1 d D
Ru1 Ru 0.678952(7) 0.211147(6) 0.087716(4) 0.05012(3) Uani 1 1 d D
P1 P 0.79271(3) 0.13544(2) 0.113530(15) 0.05474(10) Uani 1 1 d .
P1' P 0.49670(3) 0.66167(2) 0.330084(14) 0.05140(10) Uani 1 1 d .
P2 P 0.80186(3) 0.31987(2) 0.052673(14) 0.05157(10) Uani 1 1 d .
P2' P 0.63896(3) 0.82082(3) 0.444947(17) 0.06570(12) Uani 1 1 d .
C1' C 0.91195(11) 0.60956(10) 0.40201(6) 0.0672(5) Uani 1 1 d .
C1 C 0.44625(10) 0.24412(9) 0.17091(7) 0.0676(5) Uani 1 1 d .
C2' C 0.78231(11) 0.55150(9) 0.36883(6) 0.0645(5) Uani 1 1 d .
C2 C 0.47136(10) 0.15103(9) 0.16603(7) 0.0654(5) Uani 1 1 d .
C11' C 0.91262(11) 0.68193(10) 0.44906(7) 0.0695(5) Uani 1 1 d .
C11 C 0.48814(10) 0.29793(9) 0.12142(7) 0.0633(4) Uani 1 1 d .
C12' C 0.97090(13) 0.67380(13) 0.51037(7) 0.0909(7) Uani 1 1 d .
H12A H 0.9705 0.7190 0.5382 0.136 Uiso 1 1 calc R
H12B H 1.0450 0.6798 0.5099 0.136 Uiso 1 1 calc R
H12C H 0.9333 0.6176 0.5210 0.136 Uiso 1 1 calc R
C12 C 0.58013(12) 0.38585(9) 0.14687(7) 0.0722(5) Uani 1 1 d .
H12D H 0.6041 0.4172 0.1157 0.108 Uiso 1 1 calc R
H12E H 0.6403 0.3753 0.1701 0.108 Uiso 1 1 calc R
H12F H 0.5534 0.4200 0.1707 0.108 Uiso 1 1 calc R
C13' C 0.97201(13) 0.77346(13) 0.43428(8) 0.0933(7) Uani 1 1 d .
H13A H 0.9722 0.8169 0.4636 0.140 Uiso 1 1 calc R
H13B H 0.9351 0.7808 0.3971 0.140 Uiso 1 1 calc R
H13C H 1.0459 0.7801 0.4329 0.140 Uiso 1 1 calc R
C13 C 0.39537(12) 0.31818(11) 0.08266(8) 0.0894(6) Uani 1 1 d .
H13D H 0.4232 0.3510 0.0529 0.134 Uiso 1 1 calc R
H13E H 0.3675 0.3518 0.1061 0.134 Uiso 1 1 calc R
H13F H 0.3377 0.2643 0.0649 0.134 Uiso 1 1 calc R
C14' C 0.78950(11) 0.65658(10) 0.44704(6) 0.0634(5) Uani 1 1 d .
C14 C 0.52061(9) 0.23320(9) 0.08707(6) 0.0575(4) Uani 1 1 d .
C15' C 0.71972(11) 0.58856(9) 0.40210(6) 0.0606(4) Uani 1 1 d .
C15 C 0.51654(10) 0.15444(9) 0.11229(6) 0.0590(4) Uani 1 1 d .
C16' C 0.61413(11) 0.55445(10) 0.41651(6) 0.0674(5) Uani 1 1 d .
H16A H 0.5517 0.5041 0.3948 0.081 Uiso 1 1 calc R
C16 C 0.52075(10) 0.09253(10) 0.06840(7) 0.0661(5) Uani 1 1 d .
H16B H 0.5144 0.0320 0.0726 0.079 Uiso 1 1 calc R
C17' C 0.61885(12) 0.60028(10) 0.46931(6) 0.0699(5) Uani 1 1 d .
H17A H 0.5599 0.5883 0.4908 0.084 Uiso 1 1 calc R
C17 C 0.52877(11) 0.13216(10) 0.01645(7) 0.0695(5) Uani 1 1 d .
H17B H 0.5299 0.1038 -0.0212 0.083 Uiso 1 1 calc R
C18' C 0.72651(11) 0.66658(10) 0.48790(6) 0.0675(5) Uani 1 1 d .
H18A H 0.7540 0.7062 0.5247 0.081 Uiso 1 1 calc R
C18 C 0.53096(11) 0.21897(9) 0.02810(6) 0.0653(5) Uani 1 1 d .
H18B H 0.5320 0.2601 -0.0005 0.078 Uiso 1 1 calc R
C21' C 0.50633(10) 0.63692(8) 0.25408(5) 0.0546(4) Uani 1 1 d .
C21 C 0.88220(10) 0.16056(9) 0.18694(6) 0.0601(4) Uani 1 1 d .
C22' C 0.60395(11) 0.64067(10) 0.24082(6) 0.0628(4) Uani 1 1 d .
H22A H 0.6661 0.6562 0.2705 0.075 Uiso 1 1 calc R
C22 C 0.87332(13) 0.21665(10) 0.22971(7) 0.0754(5) Uani 1 1 d .
H22B H 0.8244 0.2455 0.2209 0.091 Uiso 1 1 calc R
C23' C 0.61135(12) 0.62153(10) 0.18347(6) 0.0727(5) Uani 1 1 d .
H23A H 0.6778 0.6236 0.1752 0.087 Uiso 1 1 calc R
C23 C 0.93541(16) 0.23142(12) 0.28582(8) 0.0979(7) Uani 1 1 d .
H23B H 0.9280 0.2699 0.3141 0.118 Uiso 1 1 calc R
C24' C 0.52058(12) 0.59963(10) 0.13928(6) 0.0681(5) Uani 1 1 d .
H24A H 0.5257 0.5873 0.1010 0.082 Uiso 1 1 calc R
C24 C 1.00733(15) 0.18969(12) 0.29971(8) 0.0920(7) Uani 1 1 d .
H24B H 1.0495 0.2000 0.3373 0.110 Uiso 1 1 calc R
C25' C 0.42227(12) 0.59587(10) 0.15139(6) 0.0705(5) Uani 1 1 d .
H25A H 0.3608 0.5807 0.1213 0.085 Uiso 1 1 calc R
C25 C 1.01724(14) 0.13290(12) 0.25836(8) 0.0894(6) Uani 1 1 d .
H25B H 1.0664 0.1044 0.2679 0.107 Uiso 1 1 calc R
C26' C 0.41421(11) 0.61457(10) 0.20822(6) 0.0668(5) Uani 1 1 d .
H26A H 0.3474 0.6123 0.2161 0.080 Uiso 1 1 calc R
C26 C 0.95501(12) 0.11695(10) 0.20221(7) 0.0756(5) Uani 1 1 d .
H26B H 0.9616 0.0771 0.1746 0.091 Uiso 1 1 calc R
C31' C 0.41839(10) 0.73400(9) 0.31461(5) 0.0537(4) Uani 1 1 d .
C31 C 0.88191(10) 0.12782(9) 0.06357(6) 0.0631(4) Uani 1 1 d .
C32' C 0.30955(11) 0.71337(10) 0.31757(6) 0.0657(5) Uani 1 1 d .
H32A H 0.2707 0.6596 0.3280 0.079 Uiso 1 1 calc R
C32 C 0.99592(12) 0.16231(11) 0.07837(8) 0.0800(6) Uani 1 1 d .
H32B H 1.0317 0.1909 0.1157 0.096 Uiso 1 1 calc R
C33' C 0.25873(12) 0.77372(10) 0.30481(7) 0.0751(5) Uani 1 1 d .
H33A H 0.1859 0.7601 0.3069 0.090 Uiso 1 1 calc R
C33 C 1.05594(13) 0.15377(13) 0.03701(9) 0.0996(7) Uani 1 1 d .
H33B H 1.1319 0.1767 0.0472 0.120 Uiso 1 1 calc R
C34' C 0.31479(13) 0.85204(11) 0.28931(7) 0.0798(5) Uani 1 1 d .
H34A H 0.2801 0.8919 0.2816 0.096 Uiso 1 1 calc R
C34 C 1.00633(15) 0.11300(14) -0.01756(9) 0.1091(7) Uani 1 1 d .
H34B H 1.0480 0.1079 -0.0444 0.131 Uiso 1 1 calc R
C35' C 0.42166(13) 0.87348(10) 0.28480(7) 0.0766(6) Uani 1 1 d .
H35A H 0.4595 0.9273 0.2740 0.092 Uiso 1 1 calc R
C35 C 0.89298(15) 0.07862(14) -0.03358(8) 0.1063(7) Uani 1 1 d .
H35B H 0.8583 0.0500 -0.0710 0.128 Uiso 1 1 calc R
C36' C 0.47199(12) 0.81375(9) 0.29657(6) 0.0635(5) Uani 1 1 d .
H36A H 0.5438 0.8271 0.2924 0.076 Uiso 1 1 calc R
C36 C 0.83224(13) 0.08753(11) 0.00691(7) 0.0835(6) Uani 1 1 d .
H36B H 0.7564 0.0660 -0.0041 0.100 Uiso 1 1 calc R
C41' C 0.39091(10) 0.56057(9) 0.34161(5) 0.0544(4) Uani 1 1 d .
C41 C 0.72078(10) 0.01702(9) 0.11843(6) 0.0620(4) Uani 1 1 d .
C42' C 0.35625(11) 0.48141(9) 0.30616(6) 0.0635(5) Uani 1 1 d .
H42A H 0.3833 0.4785 0.2726 0.076 Uiso 1 1 calc R
C42 C 0.65132(14) -0.00228(12) 0.15706(8) 0.0907(6) Uani 1 1 d .
H42B H 0.6416 0.0434 0.1780 0.109 Uiso 1 1 calc R
C43' C 0.28198(14) 0.40618(11) 0.31966(7) 0.0804(6) Uani 1 1 d .
H43A H 0.2602 0.3535 0.2954 0.096 Uiso 1 1 calc R
C43 C 0.59598(16) -0.08748(13) 0.16540(9) 0.1082(8) Uani 1 1 d .
H43B H 0.5497 -0.0984 0.1916 0.130 Uiso 1 1 calc R
C44' C 0.24059(14) 0.40959(11) 0.36903(7) 0.0838(6) Uani 1 1 d .
H44A H 0.1901 0.3593 0.3777 0.101 Uiso 1 1 calc R
C44 C 0.60936(16) -0.15488(12) 0.13544(10) 0.1071(8) Uani 1 1 d .
H44B H 0.5720 -0.2123 0.1407 0.128 Uiso 1 1 calc R
C45' C 0.27372(12) 0.48722(10) 0.40567(7) 0.0744(5) Uani 1 1 d .
H45A H 0.2462 0.4895 0.4391 0.089 Uiso 1 1 calc R
C45 C 0.67726(16) -0.13795(11) 0.09797(9) 0.0992(7) Uani 1 1 d .
H45B H 0.6871 -0.1843 0.0779 0.119 Uiso 1 1 calc R
C46' C 0.34877(11) 0.56201(9) 0.39194(6) 0.0622(5) Uani 1 1 d .
H46A H 0.3715 0.6142 0.4168 0.075 Uiso 1 1 calc R
C46 C 0.73307(13) -0.05266(10) 0.08860(8) 0.0781(6) Uani 1 1 d .
H46B H 0.7788 -0.0428 0.0621 0.094 Uiso 1 1 calc R
C51' C 0.66213(15) 0.92068(11) 0.41057(8) 0.0881(6) Uani 1 1 d .
C51 C 0.94758(10) 0.35618(9) 0.08871(6) 0.0558(4) Uani 1 1 d .
C52' C 0.72244(15) 0.93478(13) 0.36784(10) 0.1049(8) Uani 1 1 d .
H52A H 0.7463 0.8913 0.3548 0.126 Uiso 1 1 calc R
C52 C 0.97643(11) 0.37300(9) 0.14899(6) 0.0652(5) Uani 1 1 d .
H52B H 0.9218 0.3667 0.1699 0.078 Uiso 1 1 calc R
C53' C 0.7487(2) 1.01409(15) 0.34345(12) 0.1448(11) Uani 1 1 d .
H53A H 0.7905 1.0233 0.3151 0.174 Uiso 1 1 calc R
C53 C 1.08426(12) 0.39890(11) 0.17912(7) 0.0780(6) Uani 1 1 d .
H53B H 1.1014 0.4109 0.2196 0.094 Uiso 1 1 calc R
C54' C 0.7121(3) 1.07706(17) 0.36202(13) 0.1795(15) Uani 1 1 d .
H54A H 0.7286 1.1296 0.3463 0.215 Uiso 1 1 calc R
C54 C 1.16591(12) 0.40672(11) 0.14852(8) 0.0782(6) Uani 1 1 d .
H54B H 1.2383 0.4232 0.1682 0.094 Uiso 1 1 calc R
C55 C 1.13925(12) 0.39003(11) 0.08890(8) 0.0800(6) Uani 1 1 d .
H55A H 1.1943 0.3959 0.0683 0.096 Uiso 1 1 calc R
C55' C 0.6505(3) 1.06273(17) 0.40401(14) 0.2000(16) Uani 1 1 d .
H55B H 0.6229 1.1049 0.4150 0.240 Uiso 1 1 calc R
C56' C 0.6289(2) 0.98792(14) 0.43016(11) 0.1513(10) Uani 1 1 d .
H56A H 0.5923 0.9818 0.4607 0.182 Uiso 1 1 calc R
C56 C 1.03128(11) 0.36441(10) 0.05851(7) 0.0682(5) Uani 1 1 d .
H56B H 1.0148 0.3527 0.0181 0.082 Uiso 1 1 calc R
C61' C 0.51037(14) 0.79719(13) 0.47206(8) 0.0997(7) Uani 1 1 d .
C61 C 0.80356(10) 0.31048(9) -0.02559(6) 0.0577(4) Uani 1 1 d .
C62' C 0.42599(16) 0.82183(17) 0.44619(9) 0.1480(9) Uani 1 1 d .
H62A H 0.4349 0.8584 0.4173 0.178 Uiso 1 1 calc R
C62 C 0.74335(13) 0.23239(10) -0.06146(6) 0.0731(5) Uani 1 1 d .
H62B H 0.7048 0.1838 -0.0455 0.088 Uiso 1 1 calc R
C63' C 0.3232(2) 0.7897(3) 0.46473(11) 0.2207(17) Uani 1 1 d .
H63A H 0.2642 0.8045 0.4479 0.265 Uiso 1 1 calc R
C63 C 0.73987(16) 0.22593(12) -0.12114(7) 0.0937(7) Uani 1 1 d .
H63B H 0.6980 0.1735 -0.1450 0.112 Uiso 1 1 calc R
C64' C 0.3159(2) 0.7388(2) 0.50626(12) 0.2019(13) Uani 1 1 d .
H64A H 0.2488 0.7190 0.5173 0.242 Uiso 1 1 calc R
C64 C 0.79894(15) 0.29769(12) -0.14505(7) 0.0931(6) Uani 1 1 d .
H64B H 0.7986 0.2928 -0.1847 0.112 Uiso 1 1 calc R
C65' C 0.3970(2) 0.71117(19) 0.53575(11) 0.1699(12) Uani 1 1 d .
H65' H 0.3866 0.6755 0.5651 0.204 Uiso 1 1 calc R
C65 C 0.85718(13) 0.37495(11) -0.11057(7) 0.0782(5) Uani 1 1 d .
H65C H 0.8950 0.4232 -0.1270 0.094 Uiso 1 1 calc R
C66' C 0.49614(17) 0.74294(15) 0.51643(9) 0.1198(9) Uani 1 1 d .
H66A H 0.5543 0.7274 0.5337 0.144 Uiso 1 1 calc R
C66 C 0.86104(11) 0.38279(10) -0.05124(6) 0.0669(5) Uani 1 1 d .
H66B H 0.9018 0.4361 -0.0282 0.080 Uiso 1 1 calc R
C71' C 0.74213(12) 0.87567(10) 0.51253(6) 0.0687(5) Uani 1 1 d .
C71 C 0.77773(10) 0.42517(9) 0.05697(6) 0.0550(4) Uani 1 1 d .
C72' C 0.72094(16) 0.90204(14) 0.56377(8) 0.1032(8) Uani 1 1 d .
H72A H 0.6489 0.8901 0.5670 0.124 Uiso 1 1 calc R
C72 C 0.83690(12) 0.49402(10) 0.10086(7) 0.0694(5) Uani 1 1 d .
H72B H 0.8911 0.4885 0.1297 0.083 Uiso 1 1 calc R
C73' C 0.8064(2) 0.94698(19) 0.61176(9) 0.1344(11) Uani 1 1 d .
H73A H 0.7907 0.9638 0.6466 0.161 Uiso 1 1 calc R
C73 C 0.81534(13) 0.57147(11) 0.10189(8) 0.0848(6) Uani 1 1 d .
H73B H 0.8550 0.6171 0.1318 0.102 Uiso 1 1 calc R
C74' C 0.91188(18) 0.96572(15) 0.60709(8) 0.1113(9) Uani 1 1 d .
H74A H 0.9682 0.9961 0.6387 0.134 Uiso 1 1 calc R
C74 C 0.73681(13) 0.58164(10) 0.05972(7) 0.0781(5) Uani 1 1 d .
H74B H 0.7244 0.6341 0.0602 0.094 Uiso 1 1 calc R
C75' C 0.93589(16) 0.94052(14) 0.55662(9) 0.1051(8) Uani 1 1 d .
H75A H 1.0081 0.9532 0.5535 0.126 Uiso 1 1 calc R
C75 C 0.67690(12) 0.51330(10) 0.01682(7) 0.0748(5) Uani 1 1 d .
H75B H 0.6221 0.5190 -0.0114 0.090 Uiso 1 1 calc R
C76' C 0.85019(14) 0.89534(13) 0.50963(8) 0.0951(7) Uani 1 1 d .
H76A H 0.8665 0.8779 0.4751 0.114 Uiso 1 1 calc R
C76 C 0.69673(11) 0.43634(9) 0.01492(6) 0.0622(4) Uani 1 1 d .
H76B H 0.6556 0.3909 -0.0148 0.075 Uiso 1 1 calc R
C81 C 1.0850(3) 1.1781(4) 0.83032(12) 0.332(3) Uani 1 1 d D
C82 C 1.1210(3) 1.1829(4) 0.78088(10) 0.405(4) Uani 1 1 d D
C83 C 1.0724(2) 1.1296(3) 0.73234(19) 0.277(3) Uani 1 1 d D
C84 C 0.9741(2) 1.1203(3) 0.74253(14) 0.296(2) Uani 1 1 d D
O1 O 0.9711(3) 1.1583(3) 0.80063(14) 0.447(3) Uani 1 1 d D
B3 B 0.54805(14) 0.23217(11) 0.22288(8) 0.0698(6) Uani 1 1 d .
H3 H 0.6358 0.2701 0.2281 0.084 Uiso 1 1 calc R
B3' B 0.86446(14) 0.62292(13) 0.33085(8) 0.0735(6) Uani 1 1 d .
H3' H 0.8533 0.6830 0.3176 0.088 Uiso 1 1 calc R
B4 B 0.45596(15) 0.28119(13) 0.24136(9) 0.0864(6) Uani 1 1 d .
H4 H 0.4837 0.3510 0.2585 0.104 Uiso 1 1 calc R
B4' B 0.99640(15) 0.61814(15) 0.35479(9) 0.0869(7) Uani 1 1 d .
H4' H 1.0714 0.6750 0.3570 0.104 Uiso 1 1 calc R
B5 B 0.32634(15) 0.22791(14) 0.19510(11) 0.0998(8) Uani 1 1 d .
H5 H 0.2707 0.2635 0.1831 0.120 Uiso 1 1 calc R
B5' B 0.98909(15) 0.54463(15) 0.40760(9) 0.0892(7) Uani 1 1 d .
H5' H 1.0589 0.5541 0.4436 0.107 Uiso 1 1 calc R
B6 B 0.33694(14) 0.14542(13) 0.14481(12) 0.0889(8) Uani 1 1 d .
H6 H 0.2889 0.1278 0.0998 0.107 Uiso 1 1 calc R
B6' B 0.85298(14) 0.50376(12) 0.41703(9) 0.0768(6) Uani 1 1 d .
H6' H 0.8343 0.4868 0.4595 0.092 Uiso 1 1 calc R
B7 B 0.50099(17) 0.12152(13) 0.23263(9) 0.0838(6) Uani 1 1 d .
H7 H 0.5587 0.0877 0.2446 0.101 Uiso 1 1 calc R
B7' B 0.77215(15) 0.51881(13) 0.29773(8) 0.0778(6) Uani 1 1 d .
H7' H 0.7010 0.5108 0.2629 0.093 Uiso 1 1 calc R
B8 B 0.48842(18) 0.20115(14) 0.28275(10) 0.0966(7) Uani 1 1 d .
H8 H 0.5365 0.2186 0.3278 0.116 Uiso 1 1 calc R
B8' B 0.90960(17) 0.55879(15) 0.28714(9) 0.0918(8) Uani 1 1 d .
H8' H 0.9287 0.5767 0.2450 0.110 Uiso 1 1 calc R
B9 B 0.35126(18) 0.19759(15) 0.26522(12) 0.1172(8) Uani 1 1 d .
H9 H 0.3113 0.2129 0.2993 0.141 Uiso 1 1 calc R
B9' B 0.98591(18) 0.50787(17) 0.33366(10) 0.1022(8) Uani 1 1 d .
H9' H 1.0538 0.4922 0.3214 0.123 Uiso 1 1 calc R
B10 B 0.27777(16) 0.11466(15) 0.20436(12) 0.1149(9) Uani 1 1 d .
H10 H 0.1899 0.0765 0.1983 0.138 Uiso 1 1 calc R
B10' B 0.89726(17) 0.43916(15) 0.37277(10) 0.0946(7) Uani 1 1 d .
H10' H 0.9078 0.3789 0.3860 0.113 Uiso 1 1 calc R
B11 B 0.37118(15) 0.06743(14) 0.18490(11) 0.0951(7) Uani 1 1 d .
H11 H 0.3452 -0.0015 0.1660 0.114 Uiso 1 1 calc R
B11' B 0.76441(16) 0.44488(12) 0.35046(9) 0.0802(6) Uani 1 1 d .
H11' H 0.6886 0.3894 0.3496 0.096 Uiso 1 1 calc R
B12 B 0.37704(18) 0.09801(15) 0.25875(11) 0.1134(8) Uani 1 1 d .
H12 H 0.3531 0.0485 0.2882 0.136 Uiso 1 1 calc R
B12' B 0.84866(16) 0.44848(14) 0.29870(9) 0.0933(7) Uani 1 1 d .
H12' H 0.8278 0.3943 0.2635 0.112 Uiso 1 1 calc R
H1 H 0.7450(8) 0.2643(6) 0.1465(2) 0.052(3) Uiso 1 1 d D
H1' H 0.7130(6) 0.7525(5) 0.3602(2) 0.067(4) Uiso 1 1 d D

loop_
_atom_site_aniso_label
_atom_site_aniso_U_11
_atom_site_aniso_U_22
_atom_site_aniso_U_33
_atom_site_aniso_U_23
_atom_site_aniso_U_13
_atom_site_aniso_U_12
Ru1' 0.05076(5) 0.05818(6) 0.04807(5) 0.01033(4) 0.01012(4) 0.01774(4)
Ru1 0.04408(4) 0.04959(5) 0.05824(5) 0.00691(4) 0.01007(4) 0.01919(4)
P1 0.05032(14) 0.05364(17) 0.06598(18) 0.01113(14) 0.01479(14) 0.02405(12)
P1' 0.05086(15) 0.05680(17) 0.04758(15) 0.00934(13) 0.01129(12) 0.01976(12)
P2 0.04947(14) 0.05422(17) 0.05399(16) 0.00952(13) 0.01137(13) 0.02172(12)
P2' 0.06193(18) 0.0673(2) 0.0634(2) -0.00182(16) 0.00987(16) 0.02091(15)
C1' 0.0529(6) 0.0855(9) 0.0649(8) 0.0133(7) 0.0061(6) 0.0295(6)
C1 0.0540(6) 0.0552(7) 0.1080(10) 0.0173(6) 0.0353(6) 0.0276(5)
C2' 0.0607(7) 0.0696(8) 0.0629(7) 0.0113(6) 0.0005(6) 0.0288(5)
C2 0.0516(6) 0.0562(7) 0.0965(9) 0.0140(6) 0.0278(6) 0.0228(5)
C11' 0.0568(7) 0.0789(9) 0.0688(8) 0.0139(7) 0.0038(6) 0.0233(6)
C11 0.0537(6) 0.0589(7) 0.0857(9) 0.0134(6) 0.0185(6) 0.0283(5)
C12' 0.0670(8) 0.1236(13) 0.0733(10) 0.0058(9) -0.0085(8) 0.0361(8)
C12 0.0773(8) 0.0560(8) 0.0895(9) 0.0148(7) 0.0324(7) 0.0234(6)
C13' 0.0592(8) 0.1045(13) 0.1026(12) 0.0040(10) 0.0140(8) 0.0155(8)
C13 0.0783(8) 0.0914(9) 0.1205(12) 0.0328(8) 0.0225(8) 0.0541(6)
C14' 0.0560(7) 0.0750(8) 0.0553(7) 0.0173(6) 0.0023(6) 0.0220(6)
C14 0.0396(5) 0.0550(7) 0.0780(8) 0.0079(6) 0.0092(5) 0.0189(4)
C15' 0.0573(6) 0.0639(7) 0.0630(7) 0.0148(6) 0.0083(6) 0.0259(5)
C15 0.0441(6) 0.0495(7) 0.0812(8) 0.0062(6) 0.0129(6) 0.0146(5)
C16' 0.0566(7) 0.0713(8) 0.0733(8) 0.0242(6) 0.0081(6) 0.0220(6)
C16 0.0470(6) 0.0520(7) 0.0927(10) -0.0014(7) 0.0090(7) 0.0142(5)
C17' 0.0668(7) 0.0827(8) 0.0697(7) 0.0351(6) 0.0229(6) 0.0302(6)
C17 0.0540(7) 0.0700(8) 0.0766(9) -0.0066(7) 0.0011(7) 0.0214(6)
C18' 0.0694(7) 0.0836(9) 0.0500(7) 0.0171(6) 0.0099(6) 0.0282(6)
C18 0.0530(6) 0.0668(8) 0.0706(8) 0.0051(6) -0.0054(6) 0.0243(5)
C21' 0.0579(6) 0.0571(7) 0.0525(6) 0.0108(5) 0.0139(5) 0.0237(5)
C21 0.0574(6) 0.0596(7) 0.0680(7) 0.0140(6) 0.0133(6) 0.0259(5)
C22' 0.0586(6) 0.0769(8) 0.0568(7) 0.0128(6) 0.0135(6) 0.0279(5)
C22 0.0933(8) 0.0764(8) 0.0679(8) 0.0120(7) 0.0109(7) 0.0473(6)
C23' 0.0724(7) 0.0917(9) 0.0655(7) 0.0104(7) 0.0266(6) 0.0379(6)
C23 0.1312(12) 0.0984(10) 0.0717(10) -0.0004(8) 0.0007(9) 0.0629(8)
C24' 0.0816(8) 0.0732(8) 0.0537(7) 0.0065(6) 0.0187(6) 0.0313(6)
C24 0.1002(11) 0.0805(10) 0.0819(10) 0.0119(8) -0.0114(9) 0.0307(8)
C25' 0.0676(8) 0.0832(9) 0.0528(7) 0.0072(7) 0.0063(6) 0.0208(7)
C25 0.0755(8) 0.0985(10) 0.0953(11) 0.0228(9) 0.0004(8) 0.0398(7)
C26' 0.0597(7) 0.0882(9) 0.0525(7) 0.0092(6) 0.0096(6) 0.0277(6)
C26 0.0744(7) 0.0799(8) 0.0812(9) 0.0133(7) 0.0074(7) 0.0428(6)
C31' 0.0562(6) 0.0583(7) 0.0485(6) 0.0089(5) 0.0138(5) 0.0211(5)
C31 0.0604(6) 0.0668(7) 0.0758(8) 0.0167(6) 0.0234(6) 0.0344(5)
C32' 0.0644(7) 0.0686(8) 0.0701(8) 0.0159(6) 0.0171(6) 0.0287(5)
C32 0.0628(7) 0.0807(10) 0.1007(11) 0.0122(8) 0.0225(8) 0.0285(6)
C33' 0.0708(7) 0.0864(8) 0.0841(9) 0.0223(7) 0.0218(7) 0.0439(6)
C33 0.0673(8) 0.1148(13) 0.1325(14) 0.0174(11) 0.0425(8) 0.0416(8)
C34' 0.0897(8) 0.0832(9) 0.0832(9) 0.0204(7) 0.0237(7) 0.0478(6)
C34 0.1094(10) 0.1332(13) 0.1211(12) 0.0321(11) 0.0630(9) 0.0671(9)
C35' 0.0910(9) 0.0615(8) 0.0817(9) 0.0221(7) 0.0252(8) 0.0273(7)
C35 0.1165(11) 0.1464(14) 0.0831(10) 0.0135(10) 0.0348(9) 0.0745(9)
C36' 0.0661(7) 0.0618(8) 0.0655(7) 0.0160(6) 0.0198(6) 0.0223(6)
C36 0.0786(8) 0.1077(10) 0.0794(9) 0.0181(8) 0.0223(7) 0.0486(7)
C41' 0.0521(6) 0.0584(7) 0.0525(6) 0.0102(5) 0.0079(5) 0.0206(5)
C41 0.0555(6) 0.0591(7) 0.0770(8) 0.0145(6) 0.0115(6) 0.0280(5)
C42' 0.0680(7) 0.0604(8) 0.0612(7) 0.0101(6) 0.0120(6) 0.0222(6)
C42 0.0994(10) 0.0776(10) 0.1131(11) 0.0349(8) 0.0502(8) 0.0369(7)
C43' 0.0858(10) 0.0612(9) 0.0817(10) 0.0123(7) 0.0048(8) 0.0166(7)
C43 0.0976(12) 0.0979(12) 0.1373(13) 0.0565(10) 0.0466(10) 0.0277(9)
C44' 0.0771(10) 0.0720(10) 0.0905(10) 0.0286(8) 0.0164(8) 0.0096(8)
C44 0.0961(12) 0.0633(10) 0.1462(16) 0.0367(10) 0.0036(12) 0.0162(8)
C45' 0.0694(8) 0.0805(10) 0.0734(8) 0.0263(7) 0.0216(7) 0.0211(7)
C45 0.1025(11) 0.0589(9) 0.1271(15) 0.0016(9) -0.0017(11) 0.0323(7)
C46' 0.0631(7) 0.0630(8) 0.0623(7) 0.0142(6) 0.0157(6) 0.0228(5)
C46 0.0755(8) 0.0600(8) 0.0971(11) 0.0051(8) 0.0102(8) 0.0271(6)
C51' 0.1005(11) 0.0609(9) 0.0852(10) 0.0020(8) -0.0147(9) 0.0252(7)
C51 0.0505(6) 0.0533(7) 0.0647(7) 0.0147(5) 0.0143(5) 0.0179(5)
C52' 0.0780(11) 0.0791(11) 0.1383(15) 0.0382(10) -0.0002(11) 0.0114(8)
C52 0.0554(7) 0.0685(8) 0.0706(8) 0.0163(6) 0.0089(6) 0.0217(6)
C53' 0.1251(17) 0.0895(14) 0.181(2) 0.0631(12) -0.0109(16) 0.0038(12)
C53 0.0650(8) 0.0826(10) 0.0738(9) 0.0157(7) -0.0025(7) 0.0185(7)
C54' 0.234(3) 0.0748(15) 0.173(2) 0.0437(13) -0.039(2) 0.0214(16)
C54 0.0504(7) 0.0777(9) 0.0990(11) 0.0196(8) 0.0034(7) 0.0186(6)
C55 0.0530(7) 0.0874(9) 0.1092(11) 0.0318(8) 0.0259(7) 0.0297(6)
C55' 0.337(3) 0.0990(15) 0.160(2) -0.0008(15) -0.025(2) 0.1149(15)
C56' 0.258(2) 0.0979(11) 0.1053(15) -0.0092(10) -0.0165(16) 0.1034(11)
C56 0.0540(6) 0.0820(9) 0.0761(8) 0.0218(7) 0.0189(6) 0.0295(6)
C61' 0.0784(9) 0.1179(12) 0.0913(10) -0.0426(9) 0.0140(8) 0.0322(8)
C61 0.0583(6) 0.0651(7) 0.0573(7) 0.0108(5) 0.0139(5) 0.0303(5)
C62' 0.0918(10) 0.2418(19) 0.1039(12) -0.0757(12) -0.0012(10) 0.0792(11)
C62 0.0914(9) 0.0644(8) 0.0655(8) 0.0073(6) 0.0185(7) 0.0296(7)
C63' 0.0975(14) 0.432(4) 0.1026(15) -0.0942(19) 0.0042(12) 0.0878(19)
C63 0.1288(13) 0.0893(11) 0.0616(9) -0.0062(8) 0.0135(9) 0.0432(9)
C64' 0.0947(15) 0.305(3) 0.1537(17) -0.1334(16) 0.0062(13) 0.0433(17)
C64 0.1229(11) 0.1198(11) 0.0579(8) 0.0159(8) 0.0268(8) 0.0656(8)
C65' 0.1463(17) 0.172(2) 0.1360(15) -0.0515(15) 0.0801(12) -0.0256(17)
C65 0.0906(8) 0.0938(10) 0.0679(8) 0.0271(7) 0.0306(7) 0.0457(7)
C66' 0.1110(12) 0.1091(15) 0.1270(13) -0.0153(11) 0.0671(9) 0.0085(11)
C66 0.0689(7) 0.0722(8) 0.0664(7) 0.0155(6) 0.0206(6) 0.0296(6)
C71' 0.0744(8) 0.0635(9) 0.0600(7) 0.0045(6) 0.0137(6) 0.0153(6)
C71 0.0561(6) 0.0572(7) 0.0586(6) 0.0137(5) 0.0195(5) 0.0243(5)
C72' 0.0911(11) 0.1331(16) 0.0728(10) -0.0061(10) 0.0178(9) 0.0273(11)
C72 0.0690(7) 0.0657(8) 0.0748(8) 0.0033(7) 0.0110(7) 0.0289(6)
C73' 0.1265(16) 0.190(2) 0.0591(10) -0.0145(12) 0.0097(11) 0.0321(16)
C73 0.0880(9) 0.0667(9) 0.0984(11) -0.0090(8) 0.0150(9) 0.0318(7)
C74' 0.1067(14) 0.1190(16) 0.0724(11) -0.0042(11) -0.0090(10) 0.0122(12)
C74 0.0978(8) 0.0690(8) 0.0892(9) 0.0187(7) 0.0348(7) 0.0482(6)
C75' 0.0786(11) 0.1178(16) 0.0892(12) -0.0057(11) 0.0029(10) 0.0088(11)
C75 0.0862(8) 0.0858(8) 0.0730(8) 0.0275(6) 0.0268(7) 0.0490(6)
C76' 0.0718(10) 0.1173(14) 0.0733(10) -0.0145(10) 0.0096(8) 0.0125(9)
C76 0.0657(7) 0.0662(7) 0.0624(7) 0.0148(6) 0.0136(6) 0.0320(5)
C81 0.366(5) 0.407(6) 0.169(3) 0.042(3) -0.091(3) 0.147(4)
C82 0.185(4) 0.645(10) 0.183(3) 0.157(4) -0.030(3) -0.087(5)
C83 0.276(5) 0.241(4) 0.299(5) -0.024(4) 0.070(4) 0.078(4)
C84 0.213(3) 0.435(5) 0.204(3) -0.154(3) 0.026(2) 0.114(3)
O1 0.274(3) 0.670(7) 0.451(7) -0.022(6) 0.041(4) 0.271(3)
B3 0.0754(8) 0.0650(9) 0.0823(10) 0.0181(7) 0.0306(7) 0.0336(6)
B3' 0.0660(9) 0.0908(11) 0.0671(9) 0.0241(8) 0.0137(7) 0.0304(7)
B4 0.1008(10) 0.0762(10) 0.1116(12) 0.0274(9) 0.0619(8) 0.0463(7)
B4' 0.0697(9) 0.1185(14) 0.0833(11) 0.0192(10) 0.0258(8) 0.0415(9)
B5 0.0708(8) 0.0815(12) 0.1740(17) 0.0329(12) 0.0708(9) 0.0359(7)
B5' 0.0731(9) 0.1249(13) 0.0827(12) 0.0178(10) 0.0061(9) 0.0566(8)
B6 0.0530(8) 0.0641(11) 0.1561(17) 0.0207(11) 0.0394(10) 0.0195(7)
B6' 0.0773(9) 0.0885(10) 0.0753(10) 0.0216(8) 0.0074(8) 0.0456(7)
B7 0.1056(11) 0.0682(10) 0.1011(11) 0.0321(8) 0.0525(9) 0.0421(8)
B7' 0.0862(10) 0.0866(10) 0.0682(10) 0.0066(8) 0.0052(8) 0.0469(7)
B8 0.1289(12) 0.0782(11) 0.1162(12) 0.0330(9) 0.0712(9) 0.0530(9)
B8' 0.0960(11) 0.1236(14) 0.0724(11) 0.0196(10) 0.0219(9) 0.0573(9)
B9 0.1352(11) 0.0801(12) 0.1901(16) 0.0521(11) 0.1186(9) 0.0584(8)
B9' 0.0929(10) 0.1472(15) 0.0899(13) 0.0127(12) 0.0164(10) 0.0745(9)
B10 0.0900(10) 0.0713(12) 0.213(2) 0.0331(12) 0.0937(10) 0.0331(8)
B10' 0.1020(11) 0.1080(12) 0.0891(13) 0.0139(10) 0.0045(10) 0.0648(8)
B11 0.0813(9) 0.0616(11) 0.1608(16) 0.0295(10) 0.0695(9) 0.0242(8)
B11' 0.0859(10) 0.0763(10) 0.0829(11) 0.0077(8) 0.0028(9) 0.0426(7)
B12 0.1400(12) 0.0743(12) 0.1688(15) 0.0434(11) 0.1069(10) 0.0506(9)
B12' 0.1038(11) 0.1159(12) 0.0786(12) 0.0009(10) 0.0078(10) 0.0702(8)

loop_
_atom_type_symbol
_atom_type_description
_atom_type_scat_dispersion_real
_atom_type_scat_dispersion_imag
_atom_type_scat_source
C C 0.0033 0.0016 'International Tables Vol C Tables 4.2.6.8 and 6.1.1.4'
H H 0.0000 0.0000 'International Tables Vol C Tables 4.2.6.8 and 6.1.1.4'
B B 0.0013 0.0007 'International Tables Vol C Tables 4.2.6.8 and 6.1.1.4'
P P 0.1023 0.0942 'International Tables Vol C Tables 4.2.6.8 and 6.1.1.4'
Ru Ru -1.2594 0.8363 'International Tables Vol C Tables 4.2.6.8 and 6.1.1.4'
O O 0.0106 0.0060 'International Tables Vol C Tables 4.2.6.8 and 6.1.1.4'

loop_
_geom_angle_atom_site_label_1
_geom_angle_atom_site_label_2
_geom_angle_atom_site_label_3
_geom_angle
C18' Ru1' C15' 61.22(6)
C18' Ru1' C16' 61.24(6)
C15' Ru1' C16' 37.03(5)
C18' Ru1' C14' 36.58(6)
C15' Ru1' C14' 36.57(5)
C16' Ru1' C14' 61.28(6)
C18' Ru1' P2' 92.31(5)
C15' Ru1' P2' 151.84(4)
C16' Ru1' P2' 139.38(4)
C14' Ru1' P2' 115.90(5)
C18' Ru1' C17' 37.11(5)
C15' Ru1' C17' 60.53(6)
C16' Ru1' C17' 35.60(6)
C14' Ru1' C17' 60.89(6)
P2' Ru1' C17' 104.88(5)
C18' Ru1' P1' 146.79(4)
C15' Ru1' P1' 110.90(4)
C16' Ru1' P1' 92.62(5)
C14' Ru1' P1' 147.45(4)
P2' Ru1' P1' 96.52(4)
C17' Ru1' P1' 109.80(4)
C15 Ru1 C18 61.86(6)
C15 Ru1 C14 37.42(5)
C18 Ru1 C14 37.02(6)
C15 Ru1 C16 36.77(6)
C18 Ru1 C16 61.14(6)
C14 Ru1 C16 61.62(6)
C15 Ru1 P2 150.24(4)
C18 Ru1 P2 94.86(5)
C14 Ru1 P2 112.88(4)
C16 Ru1 P2 147.87(4)
C15 Ru1 P1 113.56(4)
C18 Ru1 P1 148.80(4)
C14 Ru1 P1 150.86(4)
C16 Ru1 P1 96.09(5)
P2 Ru1 P1 95.97(2)
C15 Ru1 C17 61.13(6)
C18 Ru1 C17 36.44(6)
C14 Ru1 C17 61.22(6)
C16 Ru1 C17 36.28(6)
P2 Ru1 C17 111.84(5)
P1 Ru1 C17 112.71(5)
C31 P1 C21 104.56(7)
C31 P1 C41 100.87(7)
C21 P1 C41 95.73(7)
C31 P1 Ru1 116.96(5)
C21 P1 Ru1 120.58(6)
C41 P1 Ru1 114.53(5)
C31' P1' C41' 102.09(6)
C31' P1' C21' 96.14(7)
C41' P1' C21' 102.67(7)
C31' P1' Ru1' 124.17(4)
C41' P1' Ru1' 109.93(5)
C21' P1' Ru1' 118.72(5)
C61 P2 C51 103.65(7)
C61 P2 C71 96.70(7)
C51 P2 C71 101.23(7)
C61 P2 Ru1 119.76(5)
C51 P2 Ru1 118.39(5)
C71 P2 Ru1 113.56(5)
C51' P2' C71' 94.35(8)
C51' P2' C61' 107.95(10)
C71' P2' C61' 100.85(8)
C51' P2' Ru1' 123.10(7)
C71' P2' Ru1' 116.07(7)
C61' P2' Ru1' 111.37(7)
C11' C1' C2' 108.73(12)
C11' C1' B4' 128.54(13)
C2' C1' B4' 110.71(11)
C11' C1' B5' 128.28(12)
C2' C1' B5' 110.82(12)
B4' C1' B5' 62.85(13)
C11' C1' B6' 113.98(13)
C2' C1' B6' 61.30(10)
B4' C1' B6' 113.38(15)
B5' C1' B6' 61.78(11)
C11' C1' B3' 114.05(14)
C2' C1' B3' 60.67(9)
B4' C1' B3' 62.36(11)
B5' C1' B3' 113.84(14)
B6' C1' B3' 112.88(12)
C11 C1 C2 109.06(13)
C11 C1 B4 128.54(12)
C2 C1 B4 110.93(14)
C11 C1 B3 114.60(11)
C2 C1 B3 60.86(10)
B4 C1 B3 62.49(12)
C11 C1 B5 128.55(14)
C2 C1 B5 110.44(12)
B4 C1 B5 61.91(12)
B3 C1 B5 112.87(14)
C11 C1 B6 113.61(14)
C2 C1 B6 61.04(10)
B4 C1 B6 113.48(14)
B3 C1 B6 112.87(13)
B5 C1 B6 62.27(12)
C15' C2' C1' 102.50(11)
C15' C2' B7' 135.48(13)
C1' C2' B7' 111.37(12)
C15' C2' B11' 128.88(13)
C1' C2' B11' 111.24(13)
B7' C2' B11' 63.27(12)
C15' C2' B3' 115.59(13)
C1' C2' B3' 61.43(9)
B7' C2' B3' 61.99(10)
B11' C2' B3' 114.02(14)
C15' C2' B6' 107.12(13)
C1' C2' B6' 60.94(9)
B7' C2' B6' 114.19(14)
B11' C2' B6' 62.27(11)
B3' C2' B6' 113.21(12)
C15 C2 C1 102.48(12)
C15 C2 B7 135.74(14)
C1 C2 B7 110.94(13)
C15 C2 B11 128.86(13)
C1 C2 B11 111.31(13)
B7 C2 B11 63.45(12)
C15 C2 B3 115.60(11)
C1 C2 B3 61.23(10)
B7 C2 B3 61.72(11)
B11 C2 B3 114.06(14)
C15 C2 B6 106.91(14)
C1 C2 B6 61.73(10)
B7 C2 B6 114.08(15)
B11 C2 B6 61.81(12)
B3 C2 B6 113.76(14)
C13' C11' C14' 116.48(15)
C13' C11' C12' 108.17(13)
C14' C11' C12' 109.26(13)
C13' C11' C1' 110.57(14)
C14' C11' C1' 100.99(11)
C12' C11' C1' 111.27(15)
C14 C11 C12 115.72(12)
C14 C11 C13 109.88(13)
C12 C11 C13 107.49(13)
C14 C11 C1 101.06(12)
C12 C11 C1 111.37(12)
C13 C11 C1 111.30(12)
C15' C14' C18' 107.56(12)
C15' C14' C11' 115.27(14)
C18' C14' C11' 134.56(12)
C15' C14' Ru1' 70.92(9)
C18' C14' Ru1' 70.61(9)
C11' C14' Ru1' 137.28(11)
C18 C14 C15 106.97(13)
C18 C14 C11 135.13(14)
C15 C14 C11 116.00(13)
C18 C14 Ru1 71.40(9)
C15 C14 Ru1 70.70(8)
C11 C14 Ru1 134.24(8)
C14' C15' C16' 108.18(13)
C14' C15' C2' 111.99(12)
C16' C15' C2' 134.50(12)
C14' C15' Ru1' 72.51(10)
C16' C15' Ru1' 71.87(10)
C2' C15' Ru1' 140.69(11)
C16 C15 C14 108.13(13)
C16 C15 C2 136.43(13)
C14 C15 C2 110.91(13)
C16 C15 Ru1 72.99(9)
C14 C15 Ru1 71.88(8)
C2 C15 Ru1 137.89(9)
C17' C16' C15' 108.08(12)
C17' C16' Ru1' 72.98(9)
C15' C16' Ru1' 71.10(9)
C15 C16 C17 108.13(14)
C15 C16 Ru1 70.23(7)
C17 C16 Ru1 72.52(8)
C16' C17' C18' 108.38(14)
C16' C17' Ru1' 71.41(9)
C18' C17' Ru1' 70.01(9)
C18 C17 C16 108.17(14)
C18 C17 Ru1 70.25(8)
C16 C17 Ru1 71.21(8)
C14' C18' C17' 107.67(12)
C14' C18' Ru1' 72.81(8)
C17' C18' Ru1' 72.88(9)
C17 C18 C14 108.55(14)
C17 C18 Ru1 73.32(9)
C14 C18 Ru1 71.58(8)
C22' C21' C26' 118.27(13)
C22' C21' P1' 120.82(9)
C26' C21' P1' 120.91(11)
C22 C21 C26 117.52(14)
C22 C21 P1 121.39(12)
C26 C21 P1 120.86(12)
C21' C22' C23' 120.95(12)
C21 C22 C23 121.59(17)
C24' C23' C22' 119.99(15)
C24 C23 C22 120.16(18)
C25' C24' C23' 120.14(14)
C23 C24 C25 119.67(17)
C24' C25' C26' 120.20(13)
C24 C25 C26 120.78(19)
C25' C26' C21' 120.44(15)
C25 C26 C21 120.26(16)
C32' C31' C36' 118.13(15)
C32' C31' P1' 124.81(11)
C36' C31' P1' 117.01(11)
C36 C31 C32 117.98(16)
C36 C31 P1 117.71(11)
C32 C31 P1 124.28(12)
C31' C32' C33' 119.62(14)
C33 C32 C31 119.73(15)
C34' C33' C32' 120.49(15)
C34 C33 C32 121.50(16)
C33' C34' C35' 121.20(18)
C33 C34 C35 120.0(2)
C34' C35' C36' 118.66(15)
C36 C35 C34 119.16(17)
C35' C36' C31' 121.82(15)
C35 C36 C31 121.63(15)
C42' C41' C46' 117.51(12)
C42' C41' P1' 124.32(11)
C46' C41' P1' 117.98(10)
C46 C41 C42 116.94(14)
C46 C41 P1 126.08(12)
C42 C41 P1 116.95(13)
C41' C42' C43' 121.40(15)
C43 C42 C41 121.99(19)
C44' C43' C42' 119.96(15)
C44 C43 C42 119.9(2)
C45' C44' C43' 120.34(15)
C45 C44 C43 119.36(18)
C44' C45' C46' 119.20(16)
C44 C45 C46 121.6(2)
C45' C46' C41' 121.59(13)
C41 C46 C45 120.18(18)
C52' C51' C56' 118.29(19)
C52' C51' P2' 119.77(17)
C56' C51' P2' 121.67(17)
C52 C51 C56 117.58(12)
C52 C51 P2 118.93(11)
C56 C51 P2 123.44(10)
C51' C52' C53' 121.2(2)
C51 C52 C53 122.09(15)
C54' C53' C52' 119.1(3)
C54 C53 C52 119.49(15)
C53' C54' C55' 119.8(3)
C55 C54 C53 119.44(14)
C54 C55 C56 121.24(16)
C54' C55' C56' 121.7(3)
C55' C56' C51' 119.6(3)
C55 C56 C51 120.14(14)
C62' C61' C66' 119.92(19)
C62' C61' P2' 122.62(16)
C66' C61' P2' 117.02(17)
C62 C61 C66 118.10(13)
C62 C61 P2 120.30(11)
C66 C61 P2 121.53(10)
C61' C62' C63' 118.7(3)
C61 C62 C63 120.69(15)
C64' C63' C62' 117.9(3)
C64 C63 C62 119.97(15)
C63' C64' C65' 127.7(3)
C65 C64 C63 119.97(16)
C64' C65' C66' 113.1(3)
C64 C65 C66 120.86(15)
C61' C66' C65' 122.6(2)
C65 C66 C61 120.38(13)
C72' C71' C76' 117.40(15)
C72' C71' P2' 125.82(14)
C76' C71' P2' 116.70(13)
C72 C71 C76 117.84(14)
C72 C71 P2 122.55(11)
C76 C71 P2 119.60(10)
C71' C72' C73' 121.0(2)
C71 C72 C73 120.08(15)
C74' C73' C72' 119.9(2)
C74 C73 C72 121.17(15)
C73' C74' C75' 120.62(18)
C73 C74 C75 118.96(17)
C74' C75' C76' 118.8(2)
C74 C75 C76 120.87(15)
C71' C76' C75' 122.31(18)
C75 C76 C71 121.05(12)
C82 C81 O1 93.5(3)
C83 C82 C81 125.6(4)
C83 C82 C84 44.7(2)
C81 C82 C84 86.7(3)
C82 C83 C84 91.5(4)
C83 C84 O1 116.7(3)
C83 C84 C82 43.8(2)
O1 C84 C82 73.4(2)
C81 O1 C84 99.5(3)
C2 B3 C1 57.91(9)
C2 B3 B7 58.14(10)
C1 B3 B7 105.38(12)
C2 B3 B8 105.21(12)
C1 B3 B8 105.56(14)
B7 B3 B8 60.86(12)
C2 B3 B4 104.88(12)
C1 B3 B4 57.87(11)
B7 B3 B4 109.53(14)
B8 B3 B4 61.34(13)
C2' B3' C1' 57.89(9)
C2' B3' B8' 105.66(15)
C1' B3' B8' 105.50(15)
C2' B3' B7' 58.15(10)
C1' B3' B7' 105.43(14)
B8' B3' B7' 61.47(12)
C2' B3' B4' 104.77(14)
C1' B3' B4' 57.73(11)
B8' B3' B4' 61.07(12)
B7' B3' B4' 109.67(16)
C1 B4 B5 60.00(12)
C1 B4 B3 59.64(11)
B5 B4 B3 109.03(15)
C1 B4 B9 104.96(13)
B5 B4 B9 59.34(13)
B3 B4 B9 106.46(15)
C1 B4 B8 104.91(15)
B5 B4 B8 107.49(15)
B3 B4 B8 58.76(13)
B9 B4 B8 59.36(13)
C1' B4' B5' 58.93(12)
C1' B4' B3' 59.91(11)
B5' B4' B3' 108.68(14)
C1' B4' B8' 105.24(13)
B5' B4' B8' 108.64(15)
B3' B4' B8' 58.57(12)
C1' B4' B9' 105.12(15)
B5' B4' B9' 60.32(14)
B3' B4' B9' 106.87(14)
B8' B4' B9' 60.07(13)
C1 B5 B4 58.08(11)
C1 B5 B9 104.85(15)
B4 B5 B9 61.09(13)
C1 B5 B10 104.52(16)
B4 B5 B10 109.34(17)
B9 B5 B10 60.68(14)
C1 B5 B6 59.39(11)
B4 B5 B6 107.97(15)
B9 B5 B6 107.01(18)
B10 B5 B6 58.24(14)
C1' B5' B6' 59.70(11)
C1' B5' B4' 58.22(12)
B6' B5' B4' 107.93(15)
C1' B5' B10' 104.76(13)
B6' B5' B10' 59.09(12)
B4' B5' B10' 107.48(14)
C1' B5' B9' 104.66(15)
B6' B5' B9' 106.74(13)
B4' B5' B9' 60.42(14)
B10' B5' B9' 59.12(13)
C2 B6 B10 105.18(16)
C2 B6 C1 57.22(9)
B10 B6 C1 105.46(16)
C2 B6 B11 58.02(11)
B10 B6 B11 60.94(15)
C1 B6 B11 104.64(13)
C2 B6 B5 104.28(13)
B10 B6 B5 60.48(14)
C1 B6 B5 58.34(11)
B11 B6 B5 108.44(18)
C1' B6' C2' 57.76(9)
C1' B6' B10' 105.30(14)
C2' B6' B10' 104.86(14)
C1' B6' B5' 58.52(11)
C2' B6' B5' 105.37(14)
B10' B6' B5' 60.97(12)
C1' B6' B11' 105.08(13)
C2' B6' B11' 57.82(10)
B10' B6' B11' 60.99(12)
B5' B6' B11' 109.75(15)
C2 B7 B3 60.14(11)
C2 B7 B8 105.90(16)
B3 B7 B8 59.76(12)
C2 B7 B11 58.64(11)
B3 B7 B11 108.86(16)
B8 B7 B11 108.21(17)
C2 B7 B12 104.39(15)
B3 B7 B12 108.24(17)
B8 B7 B12 60.72(13)
B11 B7 B12 58.99(13)
C2' B7' B3' 59.86(10)
C2' B7' B11' 58.53(11)
B3' B7' B11' 108.43(13)
C2' B7' B12' 104.66(14)
B3' B7' B12' 106.72(14)
B11' B7' B12' 60.35(13)
C2' B7' B8' 104.96(12)
B3' B7' B8' 58.87(12)
B11' B7' B8' 108.11(15)
B12' B7' B8' 59.51(13)
B3 B8 B7 59.38(12)
B3 B8 B9 107.88(17)
B7 B8 B9 107.74(15)
B3 B8 B4 59.91(13)
B7 B8 B4 107.25(16)
B9 B8 B4 59.99(13)
B3 B8 B12 107.42(15)
B7 B8 B12 60.06(13)
B9 B8 B12 59.66(13)
B4 B8 B12 107.34(15)
B3' B8' B12' 107.67(16)
B3' B8' B7' 59.66(12)
B12' B8' B7' 59.91(13)
B3' B8' B4' 60.35(12)
B12' B8' B4' 107.38(16)
B7' B8' B4' 107.69(15)
B3' B8' B9' 108.35(15)
B12' B8' B9' 59.33(13)
B7' B8' B9' 107.50(16)
B4' B8' B9' 60.15(13)
B5 B9 B8 108.73(17)
B5 B9 B12 108.31(18)
B8 B9 B12 60.83(13)
B5 B9 B4 59.58(12)
B8 B9 B4 60.65(13)
B12 B9 B4 108.78(17)
B5 B9 B10 60.40(14)
B8 B9 B10 108.53(18)
B12 B9 B10 59.51(14)
B4 B9 B10 107.93(18)
B12' B9' B10' 60.64(12)
B12' B9' B4' 107.37(18)
B10' B9' B4' 107.37(18)
B12' B9' B5' 108.35(17)
B10' B9' B5' 60.14(13)
B4' B9' B5' 59.27(13)
B12' B9' B8' 59.69(13)
B10' B9' B8' 108.16(16)
B4' B9' B8' 59.78(13)
B5' B9' B8' 107.57(18)
B6 B10 B12 107.96(16)
B6 B10 B11 60.13(14)
B12 B10 B11 59.31(14)
B6 B10 B5 61.28(14)
B12 B10 B5 107.49(14)
B11 B10 B5 108.44(16)
B6 B10 B9 108.02(15)
B12 B10 B9 59.98(14)
B11 B10 B9 107.13(15)
B5 B10 B9 58.91(13)
B6' B10' B9' 108.70(17)
B6' B10' B12' 108.05(17)
B9' B10' B12' 59.68(12)
B6' B10' B5' 59.94(12)
B9' B10' B5' 60.74(13)
B12' B10' B5' 108.07(16)
B6' B10' B11' 60.21(12)
B9' B10' B11' 108.40(17)
B12' B10' B11' 60.08(13)
B5' B10' B11' 108.32(17)
C2 B11 B12 105.20(14)
C2 B11 B6 60.16(11)
B12 B11 B6 107.64(18)
C2 B11 B10 105.27(15)
B12 B11 B10 60.12(15)
B6 B11 B10 58.93(15)
C2 B11 B7 57.90(10)
B12 B11 B7 60.77(13)
B6 B11 B7 108.21(14)
B10 B11 B7 108.37(16)
C2' B11' B6' 59.91(11)
C2' B11' B7' 58.20(11)
B6' B11' B7' 108.16(13)
C2' B11' B10' 104.77(13)
B6' B11' B10' 58.80(12)
B7' B11' B10' 107.83(15)
C2' B11' B12' 104.02(14)
B6' B11' B12' 106.67(13)
B7' B11' B12' 59.84(13)
B10' B11' B12' 59.76(13)
B11 B12 B10 60.57(15)
B11 B12 B9 108.55(19)
B10 B12 B9 60.51(14)
B11 B12 B7 60.24(13)
B10 B12 B7 108.32(18)
B9 B12 B7 106.95(16)
B11 B12 B8 108.02(17)
B10 B12 B8 108.29(17)
B9 B12 B8 59.51(13)
B7 B12 B8 59.22(12)
B9' B12' B8' 60.98(13)
B9' B12' B7' 109.33(16)
B8' B12' B7' 60.57(13)
B9' B12' B10' 59.68(13)
B8' B12' B10' 108.43(14)
B7' B12' B10' 108.13(16)
B9' B12' B11' 108.47(15)
B8' B12' B11' 108.52(16)
B7' B12' B11' 59.81(13)
B10' B12' B11' 60.16(13)

loop_
_geom_bond_atom_site_label_1
_geom_bond_atom_site_label_2
_geom_bond_distance
Ru1' C18' 2.2476(16)
Ru1' C15' 2.2556(17)
Ru1' C16' 2.2658(16)
Ru1' C14' 2.2763(17)
Ru1' P2' 2.2825(8)
Ru1' C17' 2.2858(17)
Ru1' P1' 2.2886(10)
Ru1' H1' 1.553(6)
Ru1 H1 1.537(5)
Ru1 C15 2.2397(15)
Ru1 C18 2.2529(16)
Ru1 C14 2.2554(15)
Ru1 C16 2.2759(16)
Ru1 P2 2.2815(9)
Ru1 P1 2.2913(7)
Ru1 C17 2.2930(17)
P1 C31 1.8412(17)
P1 C21 1.8482(15)
P1 C41 1.8697(15)
P1' C31' 1.8403(16)
P1' C41' 1.8445(14)
P1' C21' 1.8458(14)
P2 C61 1.8431(14)
P2 C51 1.8443(14)
P2 C71 1.8603(16)
P2' C51' 1.8261(19)
P2' C71' 1.8510(16)
P2' C61' 1.859(2)
C1' C11' 1.569(2)
C1' C2' 1.6739(19)
C1' B4' 1.696(3)
C1' B5' 1.709(3)
C1' B6' 1.730(2)
C1' B3' 1.735(2)
C1 C11 1.571(2)
C1 C2 1.671(2)
C1 B4 1.697(3)
C1 B3 1.729(2)
C1 B5 1.731(3)
C1 B6 1.751(2)
C2' C15' 1.482(2)
C2' B7' 1.692(2)
C2' B11' 1.698(3)
C2' B3' 1.723(2)
C2' B6' 1.736(3)
C2 C15 1.490(2)
C2 B7 1.687(3)
C2 B11 1.701(3)
C2 B3 1.723(2)
C2 B6 1.739(2)
C11' C13' 1.533(2)
C11' C14' 1.539(2)
C11' C12' 1.548(2)
C11 C14 1.516(2)
C11 C12 1.5373(19)
C11 C13 1.544(2)
C14' C15' 1.4221(18)
C14' C18' 1.420(2)
C14 C18 1.431(2)
C14 C15 1.442(2)
C15' C16' 1.436(2)
C15 C16 1.425(2)
C16' C17' 1.392(2)
C16 C17 1.422(2)
C17' C18' 1.4431(19)
C17 C18 1.422(2)
C21' C22' 1.372(2)
C21' C26' 1.4056(18)
C21 C22 1.369(2)
C21 C26 1.400(2)
C22' C23' 1.395(2)
C22 C23 1.386(2)
C23' C24' 1.371(2)
C23 C24 1.362(3)
C24' C25' 1.371(2)
C24 C25 1.360(3)
C25' C26' 1.385(2)
C25 C26 1.385(2)
C31' C32' 1.387(2)
C31' C36' 1.392(2)
C31 C36 1.389(2)
C31 C32 1.3956(19)
C32' C33' 1.395(2)
C32 C33 1.394(3)
C33' C34' 1.356(2)
C33 C34 1.350(3)
C34' C35' 1.370(2)
C34 C35 1.389(3)
C35' C36' 1.378(3)
C35 C36 1.386(3)
C41' C42' 1.3834(19)
C41' C46' 1.400(2)
C41 C46 1.376(2)
C41 C42 1.385(2)
C42' C43' 1.388(2)
C42 C43 1.384(3)
C43' C44' 1.378(3)
C43 C44 1.354(3)
C44' C45' 1.380(2)
C44 C45 1.347(3)
C45' C46' 1.390(2)
C45 C46 1.394(2)
C51' C52' 1.378(3)
C51' C56' 1.403(3)
C51 C52 1.386(2)
C51 C56 1.399(2)
C52' C53' 1.412(3)
C52 C53 1.389(2)
C53' C54' 1.364(4)
C53 C54 1.383(3)
C54' C55' 1.374(5)
C54 C55 1.370(2)
C55 C56 1.393(2)
C55' C56' 1.371(4)
C61' C62' 1.375(3)
C61' C66' 1.409(3)
C61 C62 1.3853(19)
C61 C66 1.410(2)
C62' C63' 1.446(3)
C62 C63 1.393(2)
C63' C64' 1.318(5)
C63 C64 1.388(3)
C64' C65' 1.399(5)
C64 C65 1.357(2)
C65' C66' 1.413(3)
C65 C66 1.384(2)
C71' C72' 1.364(3)
C71' C76' 1.379(3)
C71 C72 1.3859(19)
C71 C76 1.397(2)
C72' C73' 1.407(3)
C72 C73 1.393(3)
C73' C74' 1.357(4)
C73 C74 1.369(2)
C74' C75' 1.360(3)
C74 C75 1.369(2)
C75' C76' 1.395(2)
C75 C76 1.374(2)
C81 C82 1.332(4)
C81 O1 1.468(5)
C82 C83 1.309(5)
C82 C84 1.892(5)
C83 C84 1.332(4)
C84 O1 1.480(5)
B3 B7 1.749(3)
B3 B8 1.756(3)
B3 B4 1.777(3)
B3' B8' 1.744(3)
B3' B7' 1.759(3)
B3' B4' 1.777(3)
B4 B5 1.764(3)
B4 B9 1.791(3)
B4 B8 1.802(3)
B4' B5' 1.775(3)
B4' B8' 1.789(3)
B4' B9' 1.796(4)
B5 B9 1.760(4)
B5 B10 1.786(3)
B5 B6 1.801(4)
B5' B6' 1.765(3)
B5' B10' 1.784(3)
B5' B9' 1.794(3)
B6 B10 1.746(4)
B6 B11 1.767(4)
B6' B10' 1.750(3)
B6' B11' 1.776(3)
B7 B8 1.776(3)
B7 B11 1.782(3)
B7 B12 1.791(3)
B7' B11' 1.778(3)
B7' B12' 1.779(3)
B7' B8' 1.791(3)
B8 B9 1.779(3)
B8 B12 1.803(3)
B8' B12' 1.772(3)
B8' B9' 1.795(4)
B9 B12 1.782(4)
B9 B10 1.791(3)
B9' B12' 1.765(3)
B9' B10' 1.765(3)
B10 B12 1.773(4)
B10 B11 1.781(4)
B10' B12' 1.782(3)
B10' B11' 1.790(3)
B11 B12 1.759(4)
B11' B12' 1.788(3)
